data_7058970
loop_
_publ_author_name
'Br\"ullingen, Eric'
'Neud\"orfl, J\"org-Martin'
'Goldfuss, Bernd'

_publ_section_title
;
 Ligand's electronegativity controls the sense of enantioselectivity in
 BIFOP-X palladium-catalyzed allylic alkylations
;
_journal_issue 39
_journal_name_full 'New Journal of Chemistry'
_journal_page_first 15743
_journal_paper_doi 10.1039/C9NJ02798J
_journal_volume 43
_journal_year 2019
_chemical_absolute_configuration ad
_chemical_formula_moiety 'C33 H40 N O2 P, C6 H12'
_chemical_formula_sum 'C39 H52 N O2 P'
_chemical_formula_weight 597.78
_space_group_crystal_system orthorhombic
_space_group_IT_number 19
_space_group_name_Hall 'P 2ac 2ab'
_space_group_name_H-M_alt 'P 21 21 21'
_atom_sites_solution_hydrogens geom
_audit_creation_method SHELXL-2014/7
_audit_update_record
;
2018-12-20 deposited with the CCDC.	2019-09-09 downloaded from the CCDC.
;
_cell_angle_alpha 90
_cell_angle_beta 90
_cell_angle_gamma 90
_cell_formula_units_Z 4
_cell_length_a 10.6897(4)
_cell_length_b 15.7992(5)
_cell_length_c 18.4623(6)
_cell_measurement_reflns_used 18022
_cell_measurement_temperature 100(2)
_cell_measurement_theta_max 26.996
_cell_measurement_theta_min 1.696
_cell_volume 3118.07(18)
_computing_cell_refinement 'Nonius DENZO (Otwinowski, Minor 1997)'
_computing_data_collection 'Nonius COLLECT'
_computing_data_reduction 'Nonius DENZO (Otwinowski, Minor 1997)'
_computing_molecular_graphics 'SCHAKAL99 (E. Keller 1999)'
_computing_publication_material 'PLATON (A. L. Spek 1980-2017)'
_computing_structure_refinement
;
SHELXL-2014/7 (Sheldrick, 2014)
SHELXLE (C. B. Huebschle 2016)'
;
_computing_structure_solution 'SHELXS  (Sheldrick, 2014)'
_diffrn_ambient_temperature 100(2)
_diffrn_measured_fraction_theta_full 1.000
_diffrn_measured_fraction_theta_max 1.000
_diffrn_measurement_device_type 'Nonius KappaCCD'
_diffrn_measurement_method 'phi / omega scans'
_diffrn_radiation_type MoK\a
_diffrn_radiation_wavelength 0.71073
_diffrn_reflns_av_R_equivalents 0.0437
_diffrn_reflns_av_unetI/netI 0.0654
_diffrn_reflns_Laue_measured_fraction_full 1.000
_diffrn_reflns_Laue_measured_fraction_max 1.000
_diffrn_reflns_limit_h_max 10
_diffrn_reflns_limit_h_min -13
_diffrn_reflns_limit_k_max 20
_diffrn_reflns_limit_k_min -20
_diffrn_reflns_limit_l_max 23
_diffrn_reflns_limit_l_min -23
_diffrn_reflns_number 18022
_diffrn_reflns_point_group_measured_fraction_full 1.000
_diffrn_reflns_point_group_measured_fraction_max 1.000
_diffrn_reflns_theta_full 25.242
_diffrn_reflns_theta_max 26.996
_diffrn_reflns_theta_min 1.696
_diffrn_source 'sealed tube'
_exptl_absorpt_coefficient_mu 0.125
_exptl_absorpt_correction_type none
_exptl_crystal_colour colourless
_exptl_crystal_density_diffrn 1.273
_exptl_crystal_description prism
_exptl_crystal_F_000 1296
_exptl_crystal_size_max 0.400
_exptl_crystal_size_mid 0.400
_exptl_crystal_size_min 0.400
_refine_diff_density_max 0.798
_refine_diff_density_min -0.463
_refine_diff_density_rms 0.072
_refine_ls_abs_structure_details
;
 Flack x determined using 1808 quotients [(I+)-(I-)]/[(I+)+(I-)]
 (Parsons, Flack and Wagner, Acta Cryst. B69 (2013) 249-259).
;
_refine_ls_abs_structure_Flack 0.08(4)
_refine_ls_extinction_method none
_refine_ls_goodness_of_fit_ref 1.061
_refine_ls_hydrogen_treatment constr
_refine_ls_matrix_type full
_refine_ls_number_parameters 394
_refine_ls_number_reflns 6803
_refine_ls_number_restraints 0
_refine_ls_restrained_S_all 1.061
_refine_ls_R_factor_all 0.0785
_refine_ls_R_factor_gt 0.0547
_refine_ls_shift/su_max 0.000
_refine_ls_shift/su_mean 0.000
_refine_ls_structure_factor_coef Fsqd
_refine_ls_weighting_details 'w=1/[\s^2^(Fo^2^)+(0.0907P)^2^] where P=(Fo^2^+2Fc^2^)/3'
_refine_ls_weighting_scheme calc
_refine_ls_wR_factor_gt 0.1395
_refine_ls_wR_factor_ref 0.1525
_reflns_Friedel_coverage 0.786
_reflns_Friedel_fraction_full 1.000
_reflns_Friedel_fraction_max 1.000
_reflns_number_gt 5210
_reflns_number_total 6803
_reflns_threshold_expression 'I > 2\s(I)'
_cod_data_source_file c9nj02798j2.cif
_cod_data_source_block eb-aja4
_cod_database_code 7058970
_shelx_shelxl_version_number 2014/7
_shelx_space_group_comment
;
The symmetry employed for this shelxl refinement is uniquely defined
by the following loop, which should always be used as a source of
symmetry information in preference to the above space-group names.
They are only intended as comments.
;
_shelx_estimated_absorpt_t_min 0.952
_shelx_estimated_absorpt_t_max 0.952

loop_
_space_group_symop_operation_xyz
'x, y, z'
'-x+1/2, -y, z+1/2'
'x+1/2, -y+1/2, -z'
'-x, y+1/2, -z+1/2'

loop_
_atom_site_label
_atom_site_type_symbol
_atom_site_fract_x
_atom_site_fract_y
_atom_site_fract_z
_atom_site_U_iso_or_equiv
_atom_site_adp_type
_atom_site_occupancy
_atom_site_site_symmetry_order
_atom_site_calc_flag
_atom_site_refinement_flags_posn
_atom_site_refinement_flags_adp
P1 P 0.61268(11) 0.29440(6) 0.29440(6) 0.0280(3) Uani 1 1 d . .
O1 O 0.7511(2) 0.25980(15) 0.29901(13) 0.0224(6) Uani 1 1 d . .
O2 O 0.6084(3) 0.38052(15) 0.34378(13) 0.0218(6) Uani 1 1 d . .
N1 N 0.4616(4) 0.1860(3) 0.3877(2) 0.0498(11) Uani 1 1 d . .
C1 C 0.8560(3) 0.2640(2) 0.35018(18) 0.0177(8) Uani 1 1 d . .
C2 C 0.8847(4) 0.3556(2) 0.36798(18) 0.0184(8) Uani 1 1 d . .
C3 C 0.8712(3) 0.4237(2) 0.31837(19) 0.0193(8) Uani 1 1 d . .
C4 C 0.8004(4) 0.4282(2) 0.24672(19) 0.0196(8) Uani 1 1 d . .
C5 C 0.6754(4) 0.4559(2) 0.2381(2) 0.0224(8) Uani 1 1 d . .
C6 C 0.5802(4) 0.4572(2) 0.3012(2) 0.0204(8) Uani 1 1 d . .
C7 C 0.4356(4) 0.4566(2) 0.2825(2) 0.0260(9) Uani 1 1 d . .
C8 C 0.4060(4) 0.5519(2) 0.2817(2) 0.0303(9) Uani 1 1 d . .
H8A H 0.4533 0.5827 0.2438 0.036 Uiso 1 1 calc R U
H8B H 0.3154 0.5635 0.2767 0.036 Uiso 1 1 calc R U
C9 C 0.4543(4) 0.5703(2) 0.3573(2) 0.0284(9) Uani 1 1 d . .
H9 H 0.4465 0.6311 0.3717 0.034 Uiso 1 1 calc R U
C10 C 0.5911(4) 0.5392(2) 0.3520(2) 0.0227(9) Uani 1 1 d . .
C11 C 0.6515(4) 0.5206(3) 0.42611(19) 0.0256(9) Uani 1 1 d . .
H11A H 0.7399 0.5063 0.4192 0.038 Uiso 1 1 calc R U
H11B H 0.6083 0.4730 0.4491 0.038 Uiso 1 1 calc R U
H11C H 0.6448 0.5707 0.4571 0.038 Uiso 1 1 calc R U
C12 C 0.6677(4) 0.6114(2) 0.3168(2) 0.0280(9) Uani 1 1 d . .
H12A H 0.6685 0.6606 0.3491 0.042 Uiso 1 1 calc R U
H12B H 0.6296 0.6272 0.2704 0.042 Uiso 1 1 calc R U
H12C H 0.7537 0.5922 0.3085 0.042 Uiso 1 1 calc R U
C13 C 0.3732(4) 0.5100(2) 0.4032(2) 0.0301(9) Uani 1 1 d . .
H13A H 0.2899 0.5348 0.4133 0.036 Uiso 1 1 calc R U
H13B H 0.4147 0.4956 0.4495 0.036 Uiso 1 1 calc R U
C14 C 0.3630(4) 0.4317(3) 0.3527(2) 0.0306(10) Uani 1 1 d . .
H14A H 0.2744 0.4190 0.3415 0.037 Uiso 1 1 calc R U
H14B H 0.4013 0.3813 0.3757 0.037 Uiso 1 1 calc R U
C15 C 0.3868(5) 0.4030(3) 0.2194(2) 0.0379(10) Uani 1 1 d . .
H15A H 0.2998 0.4182 0.2091 0.057 Uiso 1 1 calc R U
H15B H 0.3914 0.3429 0.2323 0.057 Uiso 1 1 calc R U
H15C H 0.4382 0.4134 0.1763 0.057 Uiso 1 1 calc R U
C16 C 0.6383(4) 0.4847(3) 0.1692(2) 0.0279(9) Uani 1 1 d . .
H16 H 0.5566 0.5074 0.1633 0.033 Uiso 1 1 calc R U
C17 C 0.7167(4) 0.4810(3) 0.1099(2) 0.0311(10) Uani 1 1 d . .
H17 H 0.6892 0.5014 0.0642 0.037 Uiso 1 1 calc R U
C18 C 0.8353(4) 0.4475(2) 0.1173(2) 0.0291(10) Uani 1 1 d . .
H18 H 0.8880 0.4408 0.0762 0.035 Uiso 1 1 calc R U
C19 C 0.8764(4) 0.4238(2) 0.1856(2) 0.0240(8) Uani 1 1 d . .
H19 H 0.9597 0.4038 0.1909 0.029 Uiso 1 1 calc R U
C20 C 0.9368(4) 0.4981(2) 0.3315(2) 0.0230(8) Uani 1 1 d . .
H20 H 0.9365 0.5407 0.2951 0.028 Uiso 1 1 calc R U
C21 C 1.0030(4) 0.5136(2) 0.3952(2) 0.0249(9) Uani 1 1 d . .
H21 H 1.0461 0.5654 0.4026 0.030 Uiso 1 1 calc R U
C22 C 1.0038(4) 0.4511(2) 0.4469(2) 0.0241(9) Uani 1 1 d . .
H22 H 1.0425 0.4611 0.4925 0.029 Uiso 1 1 calc R U
C23 C 0.9481(4) 0.3733(2) 0.4328(2) 0.0231(9) Uani 1 1 d . .
H23 H 0.9532 0.3303 0.4686 0.028 Uiso 1 1 calc R U
C24 C 0.8335(4) 0.2012(2) 0.4151(2) 0.0237(8) Uani 1 1 d . .
C25 C 0.9683(4) 0.1696(2) 0.4302(2) 0.0254(9) Uani 1 1 d . .
H25A H 1.0254 0.2159 0.4448 0.030 Uiso 1 1 calc R U
H25B H 0.9709 0.1234 0.4664 0.030 Uiso 1 1 calc R U
C26 C 0.9932(4) 0.1383(2) 0.3530(2) 0.0240(8) Uani 1 1 d . .
H26 H 1.0783 0.1132 0.3465 0.029 Uiso 1 1 calc R U
C27 C 0.9721(4) 0.2204(2) 0.3078(2) 0.0217(8) Uani 1 1 d . .
C28 C 1.0932(4) 0.2720(2) 0.3112(2) 0.0266(9) Uani 1 1 d . .
H28A H 1.1616 0.2392 0.2897 0.040 Uiso 1 1 calc R U
H28B H 1.1132 0.2848 0.3618 0.040 Uiso 1 1 calc R U
H28C H 1.0823 0.3249 0.2843 0.040 Uiso 1 1 calc R U
C29 C 0.9431(4) 0.2037(2) 0.2275(2) 0.0278(9) Uani 1 1 d . .
H29A H 0.9234 0.2574 0.2034 0.042 Uiso 1 1 calc R U
H29B H 0.8714 0.1654 0.2236 0.042 Uiso 1 1 calc R U
H29C H 1.0161 0.1779 0.2042 0.042 Uiso 1 1 calc R U
C30 C 0.8872(4) 0.0743(2) 0.3437(2) 0.0259(9) Uani 1 1 d . .
H30A H 0.9088 0.0192 0.3660 0.031 Uiso 1 1 calc R U
H30B H 0.8671 0.0656 0.2919 0.031 Uiso 1 1 calc R U
C31 C 0.7775(4) 0.1170(2) 0.3840(2) 0.0258(9) Uani 1 1 d . .
H31A H 0.7464 0.0803 0.4235 0.031 Uiso 1 1 calc R U
H31B H 0.7077 0.1291 0.3503 0.031 Uiso 1 1 calc R U
C32 C 0.7552(4) 0.2344(3) 0.4780(2) 0.0293(9) Uani 1 1 d . .
H32A H 0.7074 0.1877 0.4993 0.044 Uiso 1 1 calc R U
H32B H 0.6975 0.2779 0.4603 0.044 Uiso 1 1 calc R U
H32C H 0.8105 0.2588 0.5148 0.044 Uiso 1 1 calc R U
C33 C 0.5259(4) 0.2296(2) 0.3604(2) 0.0252(9) Uani 1 1 d . .
C1A C 0.7555(7) 0.2420(4) 0.0397(4) 0.079(2) Uani 1 1 d . .
H1A1 H 0.8194 0.2826 0.0224 0.094 Uiso 1 1 calc R U
H1A2 H 0.7488 0.2504 0.0927 0.094 Uiso 1 1 calc R U
C2A C 0.7827(7) 0.1668(4) -0.0368(3) 0.0660(18) Uani 1 1 d . .
H2A1 H 0.8156 0.1104 -0.0503 0.079 Uiso 1 1 calc R U
H2A2 H 0.8347 0.2095 -0.0619 0.079 Uiso 1 1 calc R U
C3A C 0.7974(7) 0.1764(4) 0.0318(4) 0.078(2) Uani 1 1 d . .
H3A1 H 0.7513 0.1329 0.0596 0.094 Uiso 1 1 calc R U
H3A2 H 0.8869 0.1750 0.0455 0.094 Uiso 1 1 calc R U
C4A C 0.6420(7) 0.2692(4) 0.0106(4) 0.075(2) Uani 1 1 d . .
H4A1 H 0.5866 0.2885 0.0503 0.090 Uiso 1 1 calc R U
H4A2 H 0.6572 0.3178 -0.0221 0.090 Uiso 1 1 calc R U
C5A C 0.5860(10) 0.2080(6) -0.0258(5) 0.103(3) Uani 1 1 d . .
H5A1 H 0.5476 0.1670 0.0081 0.124 Uiso 1 1 calc R U
H5A2 H 0.5192 0.2318 -0.0569 0.124 Uiso 1 1 calc R U
C6A C 0.6636(9) 0.1732(6) -0.0626(4) 0.090(2) Uani 1 1 d . .
H6A1 H 0.6675 0.2033 -0.1096 0.108 Uiso 1 1 calc R U
H6A2 H 0.6333 0.1152 -0.0727 0.108 Uiso 1 1 calc R U

loop_
_atom_site_aniso_label
_atom_site_aniso_U_11
_atom_site_aniso_U_22
_atom_site_aniso_U_33
_atom_site_aniso_U_23
_atom_site_aniso_U_13
_atom_site_aniso_U_12
P1 0.0231(6) 0.0233(5) 0.0377(6) -0.0051(4) -0.0040(5) 0.0005(4)
O1 0.0198(14) 0.0206(12) 0.0267(13) 0.0021(11) -0.0042(12) 0.0001(11)
O2 0.0225(14) 0.0208(12) 0.0221(13) 0.0021(10) -0.0014(12) 0.0014(12)
N1 0.047(3) 0.048(2) 0.055(3) -0.014(2) 0.003(2) 0.005(2)
C1 0.016(2) 0.0202(16) 0.0173(17) 0.0025(15) -0.0016(15) -0.0022(14)
C2 0.018(2) 0.0213(17) 0.0164(17) -0.0026(14) 0.0024(16) 0.0009(16)
C3 0.013(2) 0.0209(17) 0.0237(18) -0.0027(15) 0.0024(15) 0.0001(15)
C4 0.023(2) 0.0137(16) 0.0221(18) 0.0012(15) -0.0004(16) -0.0049(15)
C5 0.025(2) 0.0210(17) 0.0218(19) -0.0013(15) 0.0014(16) -0.0013(16)
C6 0.022(2) 0.0184(15) 0.0205(18) 0.0022(15) -0.0051(16) 0.0017(15)
C7 0.019(2) 0.0305(19) 0.028(2) -0.0030(17) -0.0036(17) 0.0066(17)
C8 0.024(2) 0.031(2) 0.036(2) 0.0046(18) -0.0007(19) 0.0083(18)
C9 0.026(2) 0.0236(18) 0.035(2) 0.0009(17) 0.0020(18) 0.0049(17)
C10 0.025(2) 0.0197(17) 0.0229(19) -0.0012(15) 0.0077(17) -0.0004(16)
C11 0.027(2) 0.030(2) 0.0200(19) -0.0043(17) 0.0011(17) -0.0001(17)
C12 0.034(3) 0.0209(18) 0.029(2) -0.0026(16) 0.0009(18) -0.0013(17)
C13 0.022(2) 0.032(2) 0.036(2) 0.0015(18) 0.0063(19) 0.0042(18)
C14 0.018(2) 0.031(2) 0.042(2) -0.0010(19) -0.0020(19) -0.0011(17)
C15 0.030(2) 0.044(2) 0.040(2) -0.005(2) -0.012(2) 0.002(2)
C16 0.027(2) 0.032(2) 0.024(2) -0.0029(17) -0.0071(18) 0.0035(18)
C17 0.043(3) 0.034(2) 0.0171(19) 0.0006(17) -0.0041(19) -0.002(2)
C18 0.035(3) 0.030(2) 0.022(2) -0.0022(17) 0.0053(18) -0.0035(18)
C19 0.024(2) 0.0203(17) 0.027(2) 0.0003(15) 0.0045(18) -0.0012(17)
C20 0.021(2) 0.0220(17) 0.026(2) 0.0041(16) 0.0003(17) 0.0014(16)
C21 0.023(2) 0.0201(17) 0.031(2) -0.0026(16) -0.0009(18) -0.0012(16)
C22 0.022(2) 0.0278(18) 0.0222(19) -0.0069(16) -0.0046(17) 0.0003(17)
C23 0.023(2) 0.0203(17) 0.026(2) 0.0035(15) 0.0000(17) 0.0004(16)
C24 0.028(2) 0.0217(18) 0.0212(18) 0.0037(16) 0.0003(17) -0.0020(17)
C25 0.026(2) 0.0235(18) 0.027(2) 0.0072(16) -0.0086(18) -0.0033(17)
C26 0.017(2) 0.0217(17) 0.033(2) 0.0025(17) -0.0004(18) 0.0020(16)
C27 0.022(2) 0.0166(16) 0.0259(19) -0.0015(15) -0.0012(16) 0.0011(15)
C28 0.019(2) 0.0217(18) 0.039(2) 0.0058(17) 0.0062(18) 0.0040(16)
C29 0.038(3) 0.0206(16) 0.025(2) -0.0008(16) 0.0055(18) 0.0001(18)
C30 0.026(2) 0.0170(16) 0.035(2) -0.0018(16) 0.003(2) 0.0006(17)
C31 0.026(2) 0.0208(18) 0.031(2) 0.0017(16) 0.0018(18) -0.0028(17)
C32 0.033(3) 0.029(2) 0.026(2) -0.0019(17) 0.0045(18) -0.0060(18)
C33 0.025(2) 0.0172(16) 0.034(2) -0.0016(17) -0.0015(18) -0.0010(17)
C1A 0.085(6) 0.062(4) 0.089(5) 0.022(4) -0.020(4) -0.033(4)
C2A 0.078(5) 0.082(4) 0.038(3) 0.006(3) 0.007(3) 0.019(4)
C3A 0.056(5) 0.057(4) 0.122(7) 0.020(4) -0.014(4) -0.011(3)
C4A 0.065(5) 0.054(4) 0.107(5) 0.000(4) 0.010(4) 0.005(3)
C5A 0.110(8) 0.099(6) 0.101(6) 0.024(5) -0.038(6) -0.004(6)
C6A 0.094(7) 0.107(6) 0.070(5) -0.005(5) -0.012(5) -0.005(5)

loop_
_atom_type_symbol
_atom_type_description
_atom_type_scat_dispersion_real
_atom_type_scat_dispersion_imag
_atom_type_scat_source
C C 0.0033 0.0016 'International Tables Vol C Tables 4.2.6.8 and 6.1.1.4'
H H 0.0000 0.0000 'International Tables Vol C Tables 4.2.6.8 and 6.1.1.4'
N N 0.0061 0.0033 'International Tables Vol C Tables 4.2.6.8 and 6.1.1.4'
O O 0.0106 0.0060 'International Tables Vol C Tables 4.2.6.8 and 6.1.1.4'
P P 0.1023 0.0942 'International Tables Vol C Tables 4.2.6.8 and 6.1.1.4'

loop_
_geom_angle_atom_site_label_1
_geom_angle_atom_site_label_2
_geom_angle_atom_site_label_3
_geom_angle
O1 P1 O2 106.46(14)
O1 P1 C33 104.09(16)
O2 P1 C33 94.56(15)
C1 O1 P1 137.2(2)
C6 O2 P1 113.0(2)
O1 C1 C2 109.8(3)
O1 C1 C24 110.2(3)
C2 C1 C24 117.9(3)
O1 C1 C27 104.8(3)
C2 C1 C27 110.8(3)
C24 C1 C27 102.4(3)
C23 C2 C3 116.6(3)
C23 C2 C1 118.3(3)
C3 C2 C1 124.3(3)
C20 C3 C2 118.5(3)
C20 C3 C4 111.3(3)
C2 C3 C4 130.1(3)
C19 C4 C5 118.3(3)
C19 C4 C3 114.3(3)
C5 C4 C3 125.5(3)
C16 C5 C4 117.9(3)
C16 C5 C6 119.3(3)
C4 C5 C6 122.7(3)
O2 C6 C5 104.8(3)
O2 C6 C7 108.1(3)
C5 C6 C7 118.6(3)
O2 C6 C10 109.7(3)
C5 C6 C10 113.8(3)
C7 C6 C10 101.7(3)
C15 C7 C8 117.7(4)
C15 C7 C14 108.8(3)
C8 C7 C14 98.8(3)
C15 C7 C6 120.0(3)
C8 C7 C6 101.4(3)
C14 C7 C6 107.8(3)
C9 C8 C7 96.2(3)
C9 C8 H8A 112.5
C7 C8 H8A 112.5
C9 C8 H8B 112.5
C7 C8 H8B 112.5
H8A C8 H8B 110.0
C8 C9 C13 101.3(3)
C8 C9 C10 101.7(3)
C13 C9 C10 111.8(3)
C8 C9 H9 113.6
C13 C9 H9 113.6
C10 C9 H9 113.6
C11 C10 C9 113.6(3)
C11 C10 C12 106.9(3)
C9 C10 C12 107.1(3)
C11 C10 C6 113.3(3)
C9 C10 C6 103.0(3)
C12 C10 C6 112.9(3)
C10 C11 H11A 109.5
C10 C11 H11B 109.5
H11A C11 H11B 109.5
C10 C11 H11C 109.5
H11A C11 H11C 109.5
H11B C11 H11C 109.5
C10 C12 H12A 109.5
C10 C12 H12B 109.5
H12A C12 H12B 109.5
C10 C12 H12C 109.5
H12A C12 H12C 109.5
H12B C12 H12C 109.5
C9 C13 C14 101.7(3)
C9 C13 H13A 111.4
C14 C13 H13A 111.4
C9 C13 H13B 111.4
C14 C13 H13B 111.4
H13A C13 H13B 109.3
C13 C14 C7 105.2(3)
C13 C14 H14A 110.7
C7 C14 H14A 110.7
C13 C14 H14B 110.7
C7 C14 H14B 110.7
H14A C14 H14B 108.8
C7 C15 H15A 109.5
C7 C15 H15B 109.5
H15A C15 H15B 109.5
C7 C15 H15C 109.5
H15A C15 H15C 109.5
H15B C15 H15C 109.5
C17 C16 C5 122.1(4)
C17 C16 H16 119.0
C5 C16 H16 119.0
C16 C17 C18 119.7(4)
C16 C17 H17 120.1
C18 C17 H17 120.1
C17 C18 C19 118.9(4)
C17 C18 H18 120.5
C19 C18 H18 120.5
C18 C19 C4 122.6(4)
C18 C19 H19 118.7
C4 C19 H19 118.7
C3 C20 C21 123.4(3)
C3 C20 H20 118.3
C21 C20 H20 118.3
C22 C21 C20 117.7(3)
C22 C21 H21 121.2
C20 C21 H21 121.2
C21 C22 C23 120.1(3)
C21 C22 H22 119.9
C23 C22 H22 119.9
C22 C23 C2 122.9(3)
C22 C23 H23 118.5
C2 C23 H23 118.5
C32 C24 C25 118.9(3)
C32 C24 C31 111.2(3)
C25 C24 C31 98.5(3)
C32 C24 C1 116.5(3)
C25 C24 C1 101.4(3)
C31 C24 C1 108.3(3)
C26 C25 C24 95.6(3)
C26 C25 H25A 112.6
C24 C25 H25A 112.6
C26 C25 H25B 112.6
C24 C25 H25B 112.6
H25A C25 H25B 110.1
C30 C26 C25 100.9(3)
C30 C26 C27 112.5(3)
C25 C26 C27 101.8(3)
C30 C26 H26 113.5
C25 C26 H26 113.5
C27 C26 H26 113.5
C28 C27 C29 107.5(3)
C28 C27 C26 107.4(3)
C29 C27 C26 113.8(3)
C28 C27 C1 113.6(3)
C29 C27 C1 112.6(3)
C26 C27 C1 101.9(3)
C27 C28 H28A 109.5
C27 C28 H28B 109.5
H28A C28 H28B 109.5
C27 C28 H28C 109.5
H28A C28 H28C 109.5
H28B C28 H28C 109.5
C27 C29 H29A 109.5
C27 C29 H29B 109.5
H29A C29 H29B 109.5
C27 C29 H29C 109.5
H29A C29 H29C 109.5
H29B C29 H29C 109.5
C26 C30 C31 102.7(3)
C26 C30 H30A 111.2
C31 C30 H30A 111.2
C26 C30 H30B 111.2
C31 C30 H30B 111.2
H30A C30 H30B 109.1
C30 C31 C24 104.9(3)
C30 C31 H31A 110.8
C24 C31 H31A 110.8
C30 C31 H31B 110.8
C24 C31 H31B 110.8
H31A C31 H31B 108.8
C24 C32 H32A 109.5
C24 C32 H32B 109.5
H32A C32 H32B 109.5
C24 C32 H32C 109.5
H32A C32 H32C 109.5
H32B C32 H32C 109.5
N1 C33 P1 165.8(4)
C3A C1A C4A 125.0(8)
C3A C1A C2A 42.5(5)
C4A C1A C2A 92.3(5)
C3A C1A H1A1 106.1
C4A C1A H1A1 106.1
C2A C1A H1A1 93.5
C3A C1A H1A2 106.1
C4A C1A H1A2 106.1
C2A C1A H1A2 147.5
H1A1 C1A H1A2 106.3
C3A C2A C6A 116.8(7)
C3A C2A C1A 36.8(4)
C6A C2A C1A 94.1(5)
C3A C2A H2A1 108.1
C6A C2A H2A1 108.1
C1A C2A H2A1 144.9
C3A C2A H2A2 108.1
C6A C2A H2A2 108.1
C1A C2A H2A2 90.4
H2A1 C2A H2A2 107.3
C1A C3A C2A 100.7(8)
C1A C3A H3A1 111.6
C2A C3A H3A1 111.6
C1A C3A H3A2 111.6
C2A C3A H3A2 111.6
H3A1 C3A H3A2 109.4
C5A C4A C1A 111.4(7)
C5A C4A H4A1 109.3
C1A C4A H4A1 109.3
C5A C4A H4A2 109.3
C1A C4A H4A2 109.3
H4A1 C4A H4A2 108.0
C6A C5A C4A 108.0(10)
C6A C5A H5A1 110.1
C4A C5A H5A1 110.1
C6A C5A H5A2 110.1
C4A C5A H5A2 110.1
H5A1 C5A H5A2 108.4
C5A C6A C2A 118.7(8)
C5A C6A H6A1 107.6
C2A C6A H6A1 107.6
C5A C6A H6A2 107.6
C2A C6A H6A2 107.6
H6A1 C6A H6A2 107.1

loop_
_geom_bond_atom_site_label_1
_geom_bond_atom_site_label_2
_geom_bond_distance
P1 O1 1.580(3)
P1 O2 1.638(3)
P1 C33 1.842(5)
O1 C1 1.467(4)
O2 C6 1.476(4)
N1 C33 1.097(5)
C1 C2 1.514(5)
C1 C24 1.575(5)
C1 C27 1.622(5)
C2 C23 1.404(5)
C2 C3 1.421(5)
C3 C20 1.390(5)
C3 C4 1.525(5)
C4 C19 1.391(5)
C4 C5 1.415(6)
C5 C16 1.408(5)
C5 C6 1.547(5)
C6 C7 1.584(5)
C6 C10 1.604(5)
C7 C15 1.533(6)
C7 C8 1.538(5)
C7 C14 1.562(6)
C8 C9 1.517(6)
C8 H8A 0.9900
C8 H8B 0.9900
C9 C13 1.541(6)
C9 C10 1.546(6)
C9 H9 1.0000
C10 C11 1.542(5)
C10 C12 1.547(5)
C11 H11A 0.9800
C11 H11B 0.9800
C11 H11C 0.9800
C12 H12A 0.9800
C12 H12B 0.9800
C12 H12C 0.9800
C13 C14 1.553(6)
C13 H13A 0.9900
C13 H13B 0.9900
C14 H14A 0.9900
C14 H14B 0.9900
C15 H15A 0.9800
C15 H15B 0.9800
C15 H15C 0.9800
C16 C17 1.380(6)
C16 H16 0.9500
C17 C18 1.381(6)
C17 H17 0.9500
C18 C19 1.388(6)
C18 H18 0.9500
C19 H19 0.9500
C20 C21 1.395(5)
C20 H20 0.9500
C21 C22 1.373(5)
C21 H21 0.9500
C22 C23 1.390(5)
C22 H22 0.9500
C23 H23 0.9500
C24 C32 1.525(5)
C24 C25 1.549(6)
C24 C31 1.567(5)
C25 C26 1.531(5)
C25 H25A 0.9900
C25 H25B 0.9900
C26 C30 1.529(5)
C26 C27 1.558(5)
C26 H26 1.0000
C27 C28 1.531(5)
C27 C29 1.538(5)
C28 H28A 0.9800
C28 H28B 0.9800
C28 H28C 0.9800
C29 H29A 0.9800
C29 H29B 0.9800
C29 H29C 0.9800
C30 C31 1.543(6)
C30 H30A 0.9900
C30 H30B 0.9900
C31 H31A 0.9900
C31 H31B 0.9900
C32 H32A 0.9800
C32 H32B 0.9800
C32 H32C 0.9800
C1A C3A 1.138(9)
C1A C4A 1.394(10)
C1A C2A 1.868(10)
C1A H1A1 0.9900
C1A H1A2 0.9900
C2A C3A 1.285(9)
C2A C6A 1.363(10)
C2A H2A1 0.9900
C2A H2A2 0.9900
C3A H3A1 0.9900
C3A H3A2 0.9900
C4A C5A 1.321(10)
C4A H4A1 0.9900
C4A H4A2 0.9900
C5A C6A 1.205(11)
C5A H5A1 0.9900
C5A H5A2 0.9900
C6A H6A1 0.9900
C6A H6A2 0.9900

loop_
_geom_torsion_atom_site_label_1
_geom_torsion_atom_site_label_2
_geom_torsion_atom_site_label_3
_geom_torsion_atom_site_label_4
_geom_torsion
O2 P1 O1 C1 26.4(3)
C33 P1 O1 C1 -72.8(3)
O1 P1 O2 C6 116.5(2)
C33 P1 O2 C6 -137.4(3)
P1 O1 C1 C2 -53.8(4)
P1 O1 C1 C24 77.6(4)
P1 O1 C1 C27 -172.9(2)
O1 C1 C2 C23 157.7(3)
C24 C1 C2 C23 30.5(5)
C27 C1 C2 C23 -87.1(4)
O1 C1 C2 C3 -33.5(5)
C24 C1 C2 C3 -160.7(4)
C27 C1 C2 C3 81.8(4)
C23 C2 C3 C20 9.8(5)
C1 C2 C3 C20 -159.2(4)
C23 C2 C3 C4 -175.0(4)
C1 C2 C3 C4 16.0(6)
C20 C3 C4 C19 72.1(4)
C2 C3 C4 C19 -103.3(4)
C20 C3 C4 C5 -91.8(4)
C2 C3 C4 C5 92.7(5)
C19 C4 C5 C16 -5.6(5)
C3 C4 C5 C16 157.8(3)
C19 C4 C5 C6 175.6(3)
C3 C4 C5 C6 -21.0(5)
P1 O2 C6 C5 -52.0(3)
P1 O2 C6 C7 75.4(3)
P1 O2 C6 C10 -174.5(2)
C16 C5 C6 O2 143.7(3)
C4 C5 C6 O2 -37.5(4)
C16 C5 C6 C7 23.0(5)
C4 C5 C6 C7 -158.2(3)
C16 C5 C6 C10 -96.4(4)
C4 C5 C6 C10 82.4(4)
O2 C6 C7 C15 -80.6(4)
C5 C6 C7 C15 38.5(5)
C10 C6 C7 C15 164.0(3)
O2 C6 C7 C8 147.9(3)
C5 C6 C7 C8 -93.1(4)
C10 C6 C7 C8 32.4(4)
O2 C6 C7 C14 44.7(4)
C5 C6 C7 C14 163.7(3)
C10 C6 C7 C14 -70.8(3)
C15 C7 C8 C9 171.7(4)
C14 C7 C8 C9 55.0(4)
C6 C7 C8 C9 -55.3(4)
C7 C8 C9 C13 -58.1(4)
C7 C8 C9 C10 57.3(3)
C8 C9 C10 C11 -159.8(3)
C13 C9 C10 C11 -52.4(4)
C8 C9 C10 C12 82.4(3)
C13 C9 C10 C12 -170.3(3)
C8 C9 C10 C6 -36.9(3)
C13 C9 C10 C6 70.5(4)
O2 C6 C10 C11 11.1(4)
C5 C6 C10 C11 -105.9(4)
C7 C6 C10 C11 125.4(3)
O2 C6 C10 C9 -112.0(3)
C5 C6 C10 C9 130.9(3)
C7 C6 C10 C9 2.3(3)
O2 C6 C10 C12 132.8(3)
C5 C6 C10 C12 15.8(5)
C7 C6 C10 C12 -112.9(4)
C8 C9 C13 C14 36.8(4)
C10 C9 C13 C14 -70.7(4)
C9 C13 C14 C7 -1.8(4)
C15 C7 C14 C13 -156.3(3)
C8 C7 C14 C13 -33.0(4)
C6 C7 C14 C13 72.0(4)
C4 C5 C16 C17 4.6(6)
C6 C5 C16 C17 -176.6(4)
C5 C16 C17 C18 0.6(6)
C16 C17 C18 C19 -4.6(6)
C17 C18 C19 C4 3.5(6)
C5 C4 C19 C18 1.7(5)
C3 C4 C19 C18 -163.5(3)
C2 C3 C20 C21 -8.3(6)
C4 C3 C20 C21 175.7(3)
C3 C20 C21 C22 0.7(6)
C20 C21 C22 C23 4.8(6)
C21 C22 C23 C2 -2.8(6)
C3 C2 C23 C22 -4.6(6)
C1 C2 C23 C22 165.0(4)
O1 C1 C24 C32 -85.4(4)
C2 C1 C24 C32 41.6(5)
C27 C1 C24 C32 163.5(3)
O1 C1 C24 C25 143.8(3)
C2 C1 C24 C25 -89.1(4)
C27 C1 C24 C25 32.8(3)
O1 C1 C24 C31 40.8(4)
C2 C1 C24 C31 167.8(3)
C27 C1 C24 C31 -70.3(3)
C32 C24 C25 C26 175.1(3)
C31 C24 C25 C26 55.1(3)
C1 C24 C25 C26 -55.7(3)
C24 C25 C26 C30 -58.1(3)
C24 C25 C26 C27 57.9(3)
C30 C26 C27 C28 -170.4(3)
C25 C26 C27 C28 82.4(3)
C30 C26 C27 C29 -51.6(4)
C25 C26 C27 C29 -158.8(3)
C30 C26 C27 C1 69.9(4)
C25 C26 C27 C1 -37.3(3)
O1 C1 C27 C28 132.1(3)
C2 C1 C27 C28 13.8(4)
C24 C1 C27 C28 -112.8(3)
O1 C1 C27 C29 9.6(4)
C2 C1 C27 C29 -108.7(3)
C24 C1 C27 C29 124.7(3)
O1 C1 C27 C26 -112.7(3)
C2 C1 C27 C26 129.0(3)
C24 C1 C27 C26 2.4(3)
C25 C26 C30 C31 37.2(4)
C27 C26 C30 C31 -70.6(4)
C26 C30 C31 C24 -1.9(4)
C32 C24 C31 C30 -159.0(3)
C25 C24 C31 C30 -33.3(4)
C1 C24 C31 C30 71.7(4)
O1 P1 C33 N1 -117.2(15)
O2 P1 C33 N1 134.5(15)
C4A C1A C2A C3A -143.7(9)
C3A C1A C2A C6A 131.2(9)
C4A C1A C2A C6A -12.5(6)
C4A C1A C3A C2A 46.3(11)
C6A C2A C3A C1A -57.3(10)
C3A C1A C4A C5A 2.1(13)
C2A C1A C4A C5A 31.4(8)
C1A C4A C5A C6A -44.1(11)
C4A C5A C6A C2A 33.5(12)
C3A C2A C6A C5A 18.9(13)
C1A C2A C6A C5A -11.4(10)
